data_1527148
loop_
_publ_author_name
'Bjorvatten, T.'
'Lindheim, A.'
'Hassel, O.'

_publ_section_title
;
 Crystal structure of the addition compound Sb I3:3 S8
;
_journal_name_full 'Acta Chemica Scandinavica (1-27,1973-42,1988)'
_journal_page_first 689
_journal_page_last 702
_journal_volume 17
_journal_year 1963
_chemical_formula_sum 'I3 S24 Sb'
_chemical_name_systematic '(Sb I3) (S8)3'
_space_group_IT_number 160
_symmetry_space_group_name_Hall 'R 3 -2"'
_symmetry_space_group_name_H-M 'R 3 m :H'
_cell_angle_alpha 90
_cell_angle_beta 90
_cell_angle_gamma 120
_cell_formula_units_Z 3
_cell_length_a 24.817
_cell_length_b 24.817
_cell_length_c 4.4279
_cell_volume 2361.712
_citation_journal_id_ASTM ACSAA4
_cod_data_source_file Bjorvatten_ACSAA4_1963_991.cif
_cod_data_source_block I3S24Sb1
_cod_original_formula_sum 'I3 S24 Sb1'
_cod_database_code 1527148

loop_
_symmetry_equiv_pos_as_xyz
x,y,z
-y,x-y,z
-x+y,-x,z
-y,-x,z
x,x-y,z
-x+y,y,z
x+2/3,y+1/3,z+1/3
-y+2/3,x-y+1/3,z+1/3
-x+y+2/3,-x+1/3,z+1/3
-y+2/3,-x+1/3,z+1/3
x+2/3,x-y+1/3,z+1/3
-x+y+2/3,y+1/3,z+1/3
x+1/3,y+2/3,z+2/3
-y+1/3,x-y+2/3,z+2/3
-x+y+1/3,-x+2/3,z+2/3
-y+1/3,-x+2/3,z+2/3
x+1/3,x-y+2/3,z+2/3
-x+y+1/3,y+2/3,z+2/3

loop_
_atom_site_label
_atom_site_type_symbol
_atom_site_fract_x
_atom_site_fract_y
_atom_site_fract_z
_atom_site_occupancy
_atom_site_U_iso_or_equiv
S2 S -0.0836 0.2165 -0.0523 1 0.0
I1 I-1 -0.0551 0.0551 0 1 0.0
Sb1 Sb+3 0 0 0.3146 1 0.0
S5 S -0.242 0.242 -0.3065 1 0.0
S3 S -0.0926 0.2825 -0.2876 1 0.0
S4 S -0.1595 0.2937 -0.0796 1 0.0
S1 S -0.1339 0.1339 -0.277 1 0.0
